data_4127514
loop_
_publ_author_name
'Song, Fangyuan'
'Al-Ameed, Karrar'
'Schilling, Mauro'
'Fox, Thomas'
'Luber, Sandra'
'Patzke, Greta R.'

_publ_section_title
;
 Mechanistically Driven Control over Cubane Oxo Cluster Catalysts.
;
_journal_issue 22
_journal_name_full 'Journal of the American Chemical Society'
_journal_page_first 8846
_journal_page_last 8857
_journal_paper_doi 10.1021/jacs.9b01356
_journal_volume 141
_journal_year 2019
_chemical_formula_moiety 'C50 H47 Co4 N8 O15, F6 P, H2 O, 0.41(C H4 O), C0.09 H0.26 O0.04'
_chemical_formula_sum 'C50.5 H51 Co4 F6 N8 O16.5 P'
_chemical_formula_weight 1414.68
_space_group_crystal_system triclinic
_space_group_IT_number 2
_space_group_name_Hall '-P 1'
_space_group_name_H-M_alt 'P -1'
_symmetry_space_group_name_Hall '-P 1'
_symmetry_space_group_name_H-M 'P -1'
_atom_sites_solution_hydrogens mixed
_audit_creation_date 2018-06-01
_audit_creation_method
;
Olex2 1.2
(compiled 2018.05.18 svn.r3508 for OlexSys, GUI svn.r5497)
;
_cell_angle_alpha 89.681(2)
_cell_angle_beta 72.126(2)
_cell_angle_gamma 86.839(2)
_cell_formula_units_Z 2
_cell_length_a 12.9163(4)
_cell_length_b 14.1420(3)
_cell_length_c 16.2926(4)
_cell_measurement_reflns_used 34044
_cell_measurement_temperature 160.00(10)
_cell_measurement_theta_max 28.2380
_cell_measurement_theta_min 2.5950
_cell_volume 2827.89(13)
_computing_cell_refinement 'CrysAlisPro 1.171.39.9b (Rigaku OD, 2015)'
_computing_data_collection 'CrysAlisPro 1.171.39.9b (Rigaku OD, 2015)'
_computing_data_reduction 'CrysAlisPro 1.171.39.9b (Rigaku OD, 2015)'
_computing_molecular_graphics 'Olex2 (Dolomanov et al., 2009)'
_computing_publication_material 'Olex2 (Dolomanov et al., 2009)'
_computing_structure_refinement 'ShelXL (Sheldrick, 2015)'
_diffrn_ambient_environment N~2~
_diffrn_ambient_temperature 160.00(10)
_diffrn_detector 'CCD plate'
_diffrn_detector_type 'Pilatus 200K'
_diffrn_measured_fraction_theta_full 0.999
_diffrn_measured_fraction_theta_max 0.999
_diffrn_measurement_details
;
List of Runs (angles in degrees, time in seconds):

  # Type    Start    End  Width  t~exp~   \w     \q     \k     \f   Frames
--------------------------------------------------------------------------
  1  \w     -7.00  86.00   0.50   50.00    --    5.52  19.00 120.00  186
  2  \w     -7.00  83.00   0.50   50.00    --    5.52  38.00 -30.00  180
  3  \w     -7.00  83.00   0.50   50.00    --    5.52  38.00-150.00  180
  4  \w     38.00  85.00   0.50   50.00    --    5.52 178.00-120.00   94
  5  \w     38.00  85.00   0.50   50.00    --    5.52 178.00  60.00   94
  6  \w     38.00  85.00   0.50   50.00    --    5.52 178.00  90.00   94
  7  \w    -19.00  71.00   0.50   50.00    --   -6.45  38.00 -90.00  180
  8  \w    -27.00  39.00   0.50   50.00    --    5.52 -99.00-150.00  132
  9  \w    -27.00  27.00   0.50   50.00    --   -6.45 -99.00   0.00  108
 10  \w    -27.00  27.00   0.50   50.00    --   -6.45 -99.00  90.00  108
 11  \w    -27.00  -3.50   0.50   50.00    --    5.52 -99.00 150.00   47
;
_diffrn_measurement_device 'four-circle diffractometer'
_diffrn_measurement_device_type 'XtaLAB Synergy, Dualflex, Pilatus 200K'
_diffrn_measurement_method '\w scans'
_diffrn_orient_matrix_type 'CrysAlisPro convention (1999,Acta A55,543-557)'
_diffrn_orient_matrix_UB_11 -0.0438865000
_diffrn_orient_matrix_UB_12 -0.0102931000
_diffrn_orient_matrix_UB_13 0.0369161000
_diffrn_orient_matrix_UB_21 -0.0357400000
_diffrn_orient_matrix_UB_22 0.0299465000
_diffrn_orient_matrix_UB_23 -0.0153482000
_diffrn_orient_matrix_UB_31 -0.0116811000
_diffrn_orient_matrix_UB_32 -0.0389984000
_diffrn_orient_matrix_UB_33 -0.0222338000
_diffrn_radiation_monochromator mirror
_diffrn_radiation_probe x-ray
_diffrn_radiation_type MoK\a
_diffrn_radiation_wavelength 0.71073
_diffrn_reflns_av_R_equivalents 0.0345
_diffrn_reflns_av_unetI/netI 0.0252
_diffrn_reflns_Laue_measured_fraction_full 0.999
_diffrn_reflns_Laue_measured_fraction_max 0.999
_diffrn_reflns_limit_h_max 17
_diffrn_reflns_limit_h_min -16
_diffrn_reflns_limit_k_max 18
_diffrn_reflns_limit_k_min -18
_diffrn_reflns_limit_l_max 21
_diffrn_reflns_limit_l_min -21
_diffrn_reflns_number 64949
_diffrn_reflns_point_group_measured_fraction_full 0.999
_diffrn_reflns_point_group_measured_fraction_max 0.999
_diffrn_reflns_theta_full 26.000
_diffrn_reflns_theta_max 28.282
_diffrn_reflns_theta_min 2.137
_diffrn_source 'micro-focus sealed X-ray tube'
_diffrn_source_type 'PhotonJet (Mo) X-ray Source'
_exptl_absorpt_coefficient_mu 1.278
_exptl_absorpt_correction_T_max 1.000
_exptl_absorpt_correction_T_min 0.660
_exptl_absorpt_correction_type gaussian
_exptl_absorpt_process_details
;
CrysAlisPro 1.171.39.9b (Rigaku Oxford Diffraction, 2015)
Numerical absorption correction based on gaussian integration over
            a multifaceted crystal model
Empirical absorption correction using spherical harmonics,
 implemented in SCALE3 ABSPACK scaling algorithm.
;
_exptl_crystal_colour 'metallic pinkish violet'
_exptl_crystal_colour_lustre metallic
_exptl_crystal_colour_modifier pinkish
_exptl_crystal_colour_primary violet
_exptl_crystal_density_diffrn 1.661
_exptl_crystal_description block
_exptl_crystal_F_000 1438
_exptl_crystal_size_max 0.195
_exptl_crystal_size_mid 0.146
_exptl_crystal_size_min 0.124
_refine_diff_density_max 0.977
_refine_diff_density_min -0.507
_refine_diff_density_rms 0.085
_refine_ls_extinction_method none
_refine_ls_goodness_of_fit_ref 1.043
_refine_ls_hydrogen_treatment mixed
_refine_ls_matrix_type full
_refine_ls_number_parameters 878
_refine_ls_number_reflns 14037
_refine_ls_number_restraints 289
_refine_ls_restrained_S_all 1.066
_refine_ls_R_factor_all 0.0459
_refine_ls_R_factor_gt 0.0367
_refine_ls_shift/su_max 0.001
_refine_ls_shift/su_mean 0.000
_refine_ls_structure_factor_coef Fsqd
_refine_ls_weighting_details 'w=1/[\s^2^(Fo^2^)+(0.0491P)^2^+3.1456P] where P=(Fo^2^+2Fc^2^)/3'
_refine_ls_weighting_scheme calc
_refine_ls_wR_factor_gt 0.0921
_refine_ls_wR_factor_ref 0.0971
_reflns_Friedel_coverage 0.000
_reflns_number_gt 11924
_reflns_number_total 14037
_reflns_threshold_expression 'I > 2\s(I)'
_cod_data_source_file ja9b01356_si_002.cif
_cod_data_source_block 1891285(1-3oac-pf6final)
_cod_original_cell_volume 2827.90(13)
_cod_original_formula_sum 'C50.50 H51 Co4 F6 N8 O16.50 P'
_cod_database_code 4127514
_shelx_shelxl_version_number 2018/3
_chemical_oxdiff_formula 'C50 H49 Co4 F6 N8 O16 P'
_shelx_space_group_comment
;
The symmetry employed for this shelxl refinement is uniquely defined
by the following loop, which should always be used as a source of
symmetry information in preference to the above space-group names.
They are only intended as comments.
;
_reflns_odcompleteness_completeness 99.88
_reflns_odcompleteness_iscentric 1
_reflns_odcompleteness_theta 28.22
_olex2_refinement_description
;
1. Fixed Uiso
 At 1.2 times of:
  All C(H) groups
 At 1.5 times of:
  All C(H,H,H) groups
2. Restrained distances
 F6A-F5A
 2.2 with sigma of 0.01
 F1A-F5A
 2.2 with sigma of 0.008
 F1A-F3A
 2.2 with sigma of 0.01
 F3A-F6A
 2.2 with sigma of 0.008
 F6A-F4A
 2.2 with sigma of 0.01
 F6A-F2A
 2.2 with sigma of 0.01
 F2A-F5A
 2.2 with sigma of 0.01
 F1A-F4A
 2.2 with sigma of 0.01
 F2A-F1A
 2.2 with sigma of 0.01
 F4A-F5A
 2.2 with sigma of 0.01
 F3B-F6B
 2.2 with sigma of 0.01
 F6B-F5B
 2.2 with sigma of 0.01
 F1B-F5B
 2.2 with sigma of 0.01
 F3B-F1B
 2.2 with sigma of 0.01
 F6B-F2B
 2.2 with sigma of 0.01
 F4B-F6B
 2.2 with sigma of 0.01
 F1B-F4B
 2.2 with sigma of 0.01
 F1B-F2B
 2.2 with sigma of 0.01
 P1-F4A \\sim P1-F4B \\sim P1-F1B \\sim P1-F5B \\sim P1-F5A \\sim P1-F2B \\sim
P1-F2A \\sim P1-F6B \\sim P1-
 F3B \\sim P1-F3A \\sim P1-F6A \\sim P1-F1A
 with sigma of 0.002
 O17-C51 \\sim O18-C52
 with sigma of 0.002
3. Uiso/Uaniso restraints and constraints
O18 \\sim C52 \\sim C51 \\sim O17: within 1.7A with sigma of 0.005 and sigma
for terminal atoms of 0.005
F3A \\sim F3B \\sim F2B \\sim F2A \\sim F6B \\sim F6A \\sim F5A \\sim F5B \\sim
F1A \\sim F1B \\sim F4B \\sim F4A: within 2A with sigma of 0.005 and sigma for
terminal atoms of 0.005
4. Rigid body (RIGU) restrains
 P1, F1A, F1B, F2A, F2B, F3A, F3B, F4A, F4B, F5A, F5B, F6A, F6B
 with sigma for 1-2 distances of 0.002 and sigma for 1-3 distances of 0.004
5. Others
 Sof(F1A)=Sof(F2A)=Sof(F3B)=Sof(F4B)=Sof(F5B)=Sof(F6B)=1-FVAR(1)
 Sof(F1B)=Sof(F2B)=Sof(F3A)=Sof(F4A)=Sof(F5A)=Sof(F6A)=FVAR(1)
 Sof(C52)=Sof(H52a)=Sof(H52b)=Sof(H52c)=0.5*(1-FVAR(3))
 Sof(O18)=0.25*(1-FVAR(3))
 Sof(O17)=Sof(H17)=Sof(C51)=Sof(H51a)=Sof(H51b)=Sof(H51c)=0.5*FVAR(3)
6.a Free rotating group:
 O16(H16a,H16b)
6.b Rotating group:
 O9(H9a,H9b)
6.c Aromatic/amide H refined with riding coordinates:
 C1(H1), C2(H2), C3(H3), C4(H4), C8(H8a), C9(H9), C10(H10), C11(H11), C12(H12),
  C13(H13), C14(H14), C15(H15), C19(H19), C20(H20), C21(H21), C22(H22),
 C23(H23), C24(H24), C25(H25), C26(H26), C30(H30), C31(H31), C32(H32), C33(H33),
  C34(H34), C35(H35), C36(H36), C37(H37), C41(H41), C42(H42), C43(H43), C44(H44)
6.d Idealised Me refined as rotating group:
 C46(H46a,H46b,H46c), C48(H48a,H48b,H48c), C50(H50a,H50b,H50c), C51(H51a,H51b,
 H51c), C52(H52a,H52b,H52c)
6.e Idealised tetrahedral OH refined as rotating group:
 O5(H5), O6(H6), O7(H7), O8(H8), O17(H17)
;
_olex2_submission_special_instructions 'No special instructions were received'
_oxdiff_exptl_absorpt_empirical_details
;
Empirical correction (ABSPACK) includes:
- Absorption correction using spherical harmonics
- Frame scaling
;
_oxdiff_exptl_absorpt_empirical_full_max 1.569
_oxdiff_exptl_absorpt_empirical_full_min 0.581

loop_
_space_group_symop_operation_xyz
'x, y, z'
'-x, -y, -z'

loop_
_atom_site_label
_atom_site_type_symbol
_atom_site_fract_x
_atom_site_fract_y
_atom_site_fract_z
_atom_site_U_iso_or_equiv
_atom_site_adp_type
_atom_site_occupancy
_atom_site_site_symmetry_order
_atom_site_calc_flag
_atom_site_refinement_flags_posn
_atom_site_refinement_flags_adp
_atom_site_refinement_flags_occupancy
_atom_site_disorder_assembly
_atom_site_disorder_group
Co1 Co 0.73025(2) 0.33014(2) 0.60889(2) 0.01449(6) Uani 1 1 d . . . . .
Co2 Co 0.58769(2) 0.15803(2) 0.69761(2) 0.01644(7) Uani 1 1 d . . . . .
Co3 Co 0.60466(2) 0.33375(2) 0.81755(2) 0.01478(6) Uani 1 1 d . . . . .
Co4 Co 0.81722(2) 0.19350(2) 0.73437(2) 0.01490(6) Uani 1 1 d . . . . .
P1 P 0.10125(5) 0.67151(5) 0.79323(4) 0.03232(14) Uani 1 1 d D U . . .
F1A F 0.0932(7) 0.5891(4) 0.7297(4) 0.0535(13) Uani 0.553(10) 1 d D U . A 1
F1B F 0.1028(8) 0.5888(5) 0.7272(5) 0.0599(17) Uani 0.447(10) 1 d D U . A 2
F2A F 0.1306(5) 0.7415(4) 0.7139(3) 0.0560(12) Uani 0.553(10) 1 d D U . A 1
F2B F 0.0902(6) 0.7496(4) 0.7255(4) 0.0511(13) Uani 0.447(10) 1 d D U . A 2
F3A F 0.2258(2) 0.6395(6) 0.7766(5) 0.0598(14) Uani 0.447(10) 1 d D U . A 1
F3B F 0.23026(14) 0.6731(5) 0.7602(4) 0.0601(13) Uani 0.553(10) 1 d D U . A 2
F4A F 0.0686(6) 0.5996(4) 0.8710(4) 0.0504(13) Uani 0.447(10) 1 d D U . A 1
F4B F 0.1066(6) 0.5965(4) 0.8650(3) 0.0570(12) Uani 0.553(10) 1 d D U . A 2
F5A F -0.02387(18) 0.6991(5) 0.8081(5) 0.0469(14) Uani 0.447(10) 1 d D U . A 1
F5B F -0.02795(13) 0.6762(5) 0.8286(4) 0.0489(12) Uani 0.553(10) 1 d D U . A 2
F6A F 0.1095(8) 0.7536(5) 0.8565(5) 0.0556(16) Uani 0.447(10) 1 d D U . A 1
F6B F 0.0984(7) 0.7549(4) 0.8592(4) 0.0528(13) Uani 0.553(10) 1 d D U . A 2
O1 O 0.57989(11) 0.31626(10) 0.69698(9) 0.0160(3) Uani 1 1 d . . . . .
O2 O 0.74749(11) 0.18076(9) 0.63386(9) 0.0146(3) Uani 1 1 d . . . . .
O3 O 0.77303(11) 0.33354(9) 0.72517(9) 0.0150(3) Uani 1 1 d . . . . .
O4 O 0.63737(11) 0.19203(9) 0.80601(9) 0.0155(3) Uani 1 1 d . . . . .
O5 O 0.45846(13) 0.44677(11) 0.70977(10) 0.0223(3) Uani 1 1 d . . . . .
H5 H 0.445570 0.446560 0.763537 0.033(8) Uiso 1 1 calc GR . . . .
O6 O 0.83694(13) 0.04054(10) 0.56875(10) 0.0220(3) Uani 1 1 d . . . . .
H6 H 0.787824 0.009902 0.602466 0.019(6) Uiso 1 1 calc GR . . . .
O7 O 0.91606(12) 0.43250(10) 0.67694(10) 0.0192(3) Uani 1 1 d . . . . .
H7 H 0.959559 0.386565 0.654821 0.020(6) Uiso 1 1 calc GR . . . .
O8 O 0.51592(12) 0.10747(11) 0.91310(10) 0.0215(3) Uani 1 1 d . . . . .
H8 H 0.469645 0.153004 0.918445 0.023(7) Uiso 1 1 calc GR . . . .
O9 O 0.76857(13) 0.47325(10) 0.58888(10) 0.0228(3) Uani 1 1 d . . . . .
H9A H 0.787845 0.486321 0.534124 0.054(10) Uiso 1 1 d GR . . . .
H9B H 0.826356 0.483541 0.603464 0.032(8) Uiso 1 1 d GR . . . .
O10 O 0.55678(15) 0.02268(11) 0.72746(12) 0.0311(4) Uani 1 1 d . . . . .
O11 O 0.69606(18) -0.07427(14) 0.65823(19) 0.0632(8) Uani 1 1 d . . . . .
O12 O 0.44285(12) 0.37662(11) 0.87452(10) 0.0229(3) Uani 1 1 d . . . . .
O13 O 0.37229(14) 0.25552(13) 0.95745(13) 0.0362(4) Uani 1 1 d . . . . .
O14 O 0.97506(12) 0.16110(11) 0.66379(11) 0.0247(3) Uani 1 1 d . . . . .
O15 O 1.06064(13) 0.29429(12) 0.62198(12) 0.0285(4) Uani 1 1 d . . . . .
O16 O 0.82240(15) 0.54833(13) 0.42744(12) 0.0319(4) Uani 1 1 d . . . . .
H16A H 0.849555 0.516166 0.379558 0.078(14) Uiso 1 1 d G . . . .
H16B H 0.851032 0.603068 0.416596 0.064(12) Uiso 1 1 d G . . . .
O17 O 0.1729(7) 0.9426(5) 0.8246(5) 0.084(2) Uani 0.413(5) 1 d D U . B 1
H17 H 0.149222 0.892478 0.811805 0.06(3) Uiso 0.413(5) 1 calc GR . . B 1
N1 N 0.62367(14) 0.34832(12) 0.53299(11) 0.0188(3) Uani 1 1 d . . . . .
N2 N 0.42100(15) 0.19984(13) 0.72842(12) 0.0219(4) Uani 1 1 d . . . . .
N3 N 0.87314(14) 0.27990(12) 0.50863(11) 0.0180(3) Uani 1 1 d . . . . .
N4 N 0.60208(15) 0.13164(13) 0.56354(12) 0.0214(4) Uani 1 1 d . . . . .
N5 N 0.65264(14) 0.47310(12) 0.82184(12) 0.0186(3) Uani 1 1 d . . . . .
N6 N 0.87841(14) 0.26517(12) 0.82682(11) 0.0184(3) Uani 1 1 d . . . . .
N7 N 0.63762(14) 0.29857(12) 0.93566(11) 0.0177(3) Uani 1 1 d . . . . .
N8 N 0.79714(14) 0.06617(12) 0.80258(12) 0.0195(3) Uani 1 1 d . . . . .
C1 C 0.65269(19) 0.35428(16) 0.44607(14) 0.0239(4) Uani 1 1 d . . . . .
H1 H 0.727392 0.343770 0.413901 0.029 Uiso 1 1 calc R . . . .
C2 C 0.5784(2) 0.37498(18) 0.40198(15) 0.0290(5) Uani 1 1 d . . . . .
H2 H 0.601696 0.378310 0.340821 0.035 Uiso 1 1 calc R . . . .
C3 C 0.4696(2) 0.39077(18) 0.44859(16) 0.0300(5) Uani 1 1 d . . . . .
H3 H 0.417009 0.406312 0.419991 0.036 Uiso 1 1 calc R . . . .
C4 C 0.43828(19) 0.38355(17) 0.53788(15) 0.0262(5) Uani 1 1 d . . . . .
H4 H 0.363866 0.393193 0.571108 0.031 Uiso 1 1 calc R . . . .
C5 C 0.51722(17) 0.36207(15) 0.57786(14) 0.0193(4) Uani 1 1 d . . . . .
C6 C 0.48965(16) 0.35374(14) 0.67651(13) 0.0175(4) Uani 1 1 d . . . . .
C7 C 0.39422(17) 0.28973(16) 0.71369(13) 0.0199(4) Uani 1 1 d . . . . .
C8 C 0.28569(18) 0.32353(18) 0.73157(15) 0.0266(5) Uani 1 1 d . . . . .
H8A H 0.268241 0.387756 0.721322 0.032 Uiso 1 1 calc R . . . .
C9 C 0.20415(19) 0.2614(2) 0.76452(16) 0.0324(5) Uani 1 1 d . . . . .
H9 H 0.129820 0.282058 0.775692 0.039 Uiso 1 1 calc R . . . .
C10 C 0.2320(2) 0.1695(2) 0.78089(19) 0.0368(6) Uani 1 1 d . . . . .
H10 H 0.177041 0.126250 0.804300 0.044 Uiso 1 1 calc R . . . .
C11 C 0.3408(2) 0.14088(18) 0.76288(17) 0.0307(5) Uani 1 1 d . . . . .
H11 H 0.359597 0.077662 0.775178 0.037 Uiso 1 1 calc R . . . .
C12 C 0.95451(18) 0.33271(16) 0.46265(14) 0.0225(4) Uani 1 1 d . . . . .
H12 H 0.944355 0.399745 0.467280 0.027 Uiso 1 1 calc R . . . .
C13 C 1.05202(19) 0.29338(18) 0.40907(15) 0.0282(5) Uani 1 1 d . . . . .
H13 H 1.107897 0.332854 0.378376 0.034 Uiso 1 1 calc R . . . .
C14 C 1.06726(19) 0.19640(18) 0.40068(15) 0.0286(5) Uani 1 1 d . . . . .
H14 H 1.133590 0.167945 0.364082 0.034 Uiso 1 1 calc R . . . .
C15 C 0.98368(19) 0.14075(16) 0.44681(14) 0.0240(4) Uani 1 1 d . . . . .
H15 H 0.991554 0.073666 0.441681 0.029 Uiso 1 1 calc R . . . .
C16 C 0.88851(17) 0.18519(15) 0.50052(13) 0.0181(4) Uani 1 1 d . . . . .
C17 C 0.79396(17) 0.13032(14) 0.55613(13) 0.0170(4) Uani 1 1 d . . . . .
C18 C 0.70509(18) 0.12212(14) 0.51146(14) 0.0199(4) Uani 1 1 d . . . . .
C19 C 0.7303(2) 0.10392(17) 0.42378(15) 0.0285(5) Uani 1 1 d . . . . .
H19 H 0.804092 0.096638 0.388491 0.034 Uiso 1 1 calc R . . . .
C20 C 0.6459(2) 0.0965(2) 0.38837(18) 0.0386(6) Uani 1 1 d . . . . .
H20 H 0.661089 0.084440 0.328421 0.046 Uiso 1 1 calc R . . . .
C21 C 0.5393(2) 0.1070(2) 0.44190(18) 0.0374(6) Uani 1 1 d . . . . .
H21 H 0.480105 0.102852 0.419317 0.045 Uiso 1 1 calc R . . . .
C22 C 0.5211(2) 0.12372(17) 0.52848(16) 0.0289(5) Uani 1 1 d . . . . .
H22 H 0.447998 0.129922 0.565221 0.035 Uiso 1 1 calc R . . . .
C23 C 0.58310(18) 0.54761(15) 0.85690(15) 0.0240(4) Uani 1 1 d . . . . .
H23 H 0.508189 0.536878 0.882859 0.029 Uiso 1 1 calc R . . . .
C24 C 0.6167(2) 0.63845(16) 0.85643(16) 0.0278(5) Uani 1 1 d . . . . .
H24 H 0.566163 0.689245 0.882249 0.033 Uiso 1 1 calc R . . . .
C25 C 0.7257(2) 0.65424(16) 0.81758(16) 0.0274(5) Uani 1 1 d . . . . .
H25 H 0.750631 0.716402 0.815621 0.033 Uiso 1 1 calc R . . . .
C26 C 0.79794(18) 0.57867(15) 0.78158(15) 0.0224(4) Uani 1 1 d . . . . .
H26 H 0.873045 0.588017 0.754842 0.027 Uiso 1 1 calc R . . . .
C27 C 0.75820(17) 0.48887(14) 0.78544(13) 0.0171(4) Uani 1 1 d . . . . .
C28 C 0.83263(16) 0.40108(14) 0.74865(13) 0.0162(4) Uani 1 1 d . . . . .
C29 C 0.88305(16) 0.35897(15) 0.81642(13) 0.0182(4) Uani 1 1 d . . . . .
C30 C 0.93030(18) 0.41533(17) 0.86355(15) 0.0244(4) Uani 1 1 d . . . . .
H30 H 0.935177 0.481362 0.853204 0.029 Uiso 1 1 calc R . . . .
C31 C 0.96984(19) 0.37350(18) 0.92548(16) 0.0285(5) Uani 1 1 d . . . . .
H31 H 1.001253 0.410608 0.959073 0.034 Uiso 1 1 calc R . . . .
C32 C 0.96322(19) 0.27704(18) 0.93806(15) 0.0278(5) Uani 1 1 d . . . . .
H32 H 0.988464 0.246896 0.981141 0.033 Uiso 1 1 calc R . . . .
C33 C 0.91897(18) 0.22535(17) 0.88649(14) 0.0234(4) Uani 1 1 d . . . . .
H33 H 0.917149 0.158670 0.893532 0.028 Uiso 1 1 calc R . . . .
C34 C 0.65606(17) 0.35866(16) 0.99291(14) 0.0216(4) Uani 1 1 d . . . . .
H34 H 0.653022 0.424703 0.982238 0.026 Uiso 1 1 calc R . . . .
C35 C 0.67916(19) 0.32839(17) 1.06635(15) 0.0260(5) Uani 1 1 d . . . . .
H35 H 0.694533 0.372383 1.104321 0.031 Uiso 1 1 calc R . . . .
C36 C 0.67939(19) 0.23251(18) 1.08337(15) 0.0269(5) Uani 1 1 d . . . . .
H36 H 0.693735 0.209626 1.133961 0.032 Uiso 1 1 calc R . . . .
C37 C 0.65843(19) 0.17000(16) 1.02569(14) 0.0241(4) Uani 1 1 d . . . . .
H37 H 0.656350 0.104044 1.036982 0.029 Uiso 1 1 calc R . . . .
C38 C 0.64059(16) 0.20550(14) 0.95130(13) 0.0176(4) Uani 1 1 d . . . . .
C39 C 0.62097(16) 0.14061(14) 0.88159(13) 0.0168(4) Uani 1 1 d . . . . .
C40 C 0.70198(17) 0.05440(14) 0.86410(13) 0.0185(4) Uani 1 1 d . . . . .
C41 C 0.68086(19) -0.02889(15) 0.91037(15) 0.0242(4) Uani 1 1 d . . . . .
H41 H 0.612540 -0.035941 0.952903 0.029 Uiso 1 1 calc R . . . .
C42 C 0.7617(2) -0.10183(16) 0.89324(17) 0.0298(5) Uani 1 1 d . . . . .
H42 H 0.749960 -0.158894 0.924988 0.036 Uiso 1 1 calc R . . . .
C43 C 0.8595(2) -0.09022(16) 0.82930(17) 0.0310(5) Uani 1 1 d . . . . .
H43 H 0.915585 -0.139284 0.816294 0.037 Uiso 1 1 calc R . . . .
C44 C 0.87414(19) -0.00587(16) 0.78472(16) 0.0256(5) Uani 1 1 d . . . . .
H44 H 0.940550 0.001604 0.740052 0.031 Uiso 1 1 calc R . . . .
C45 C 0.60576(19) -0.05772(16) 0.71072(16) 0.0256(5) Uani 1 1 d . . . . .
C46 C 0.5462(2) -0.13986(18) 0.7593(2) 0.0391(6) Uani 1 1 d . . . . .
H46A H 0.548940 -0.138787 0.818784 0.059 Uiso 1 1 calc GR . . . .
H46B H 0.581005 -0.199490 0.731090 0.059 Uiso 1 1 calc GR . . . .
H46C H 0.470116 -0.134588 0.759700 0.059 Uiso 1 1 calc GR . . . .
C47 C 0.36449(17) 0.33501(16) 0.92794(14) 0.0215(4) Uani 1 1 d . . . . .
C48 C 0.25500(19) 0.38999(18) 0.95658(17) 0.0306(5) Uani 1 1 d . . . . .
H48A H 0.251229 0.430879 1.005890 0.046 Uiso 1 1 calc GR . . . .
H48B H 0.196640 0.345623 0.973399 0.046 Uiso 1 1 calc GR . . . .
H48C H 0.246380 0.428985 0.908940 0.046 Uiso 1 1 calc GR . . . .
C49 C 1.05839(17) 0.20566(16) 0.62549(14) 0.0205(4) Uani 1 1 d . . . . .
C50 C 1.16174(19) 0.14700(18) 0.58113(18) 0.0311(5) Uani 1 1 d . . . . .
H50A H 1.187452 0.113167 0.624465 0.047 Uiso 1 1 calc GR . . . .
H50B H 1.217721 0.188617 0.548401 0.047 Uiso 1 1 calc GR . . . .
H50C H 1.147043 0.101172 0.541757 0.047 Uiso 1 1 calc GR . . . .
C51 C 0.1171(11) 0.9676(7) 0.9115(8) 0.082(3) Uani 0.413(5) 1 d D U . B 1
H51A H 0.039594 0.980666 0.918501 0.122 Uiso 0.413(5) 1 calc GR . . B 1
H51B H 0.147450 1.024234 0.927402 0.122 Uiso 0.413(5) 1 calc GR . . B 1
H51C H 0.125718 0.915198 0.948958 0.122 Uiso 0.413(5) 1 calc GR . . B 1
O18 O 0.000000 1.000000 1.000000 0.068(5) Uani 0.087(5) 2 d DS TU P B 2
C52 C 0.037(5) 1.027(3) 0.9125(13) 0.076(4) Uani 0.087(5) 1 d D U . B 2
H52A H 0.098505 0.983891 0.881059 0.113 Uiso 0.087(5) 1 calc GR . . B 2
H52B H 0.061277 1.091845 0.908946 0.113 Uiso 0.087(5) 1 calc GR . . B 2
H52C H -0.021965 1.023873 0.887027 0.113 Uiso 0.087(5) 1 calc GR . . B 2

loop_
_atom_site_aniso_label
_atom_site_aniso_U_11
_atom_site_aniso_U_22
_atom_site_aniso_U_33
_atom_site_aniso_U_23
_atom_site_aniso_U_13
_atom_site_aniso_U_12
Co1 0.01294(12) 0.01380(13) 0.01409(13) 0.00096(9) -0.00048(10) 0.00028(9)
Co2 0.01505(13) 0.01525(13) 0.01670(14) 0.00023(10) -0.00121(10) -0.00221(10)
Co3 0.01331(12) 0.01334(12) 0.01488(13) 0.00013(9) -0.00027(10) -0.00016(9)
Co4 0.01395(13) 0.01351(13) 0.01495(13) 0.00107(9) -0.00121(10) 0.00009(9)
P1 0.0264(3) 0.0479(4) 0.0230(3) -0.0020(3) -0.0074(2) -0.0063(3)
F1A 0.067(2) 0.056(2) 0.042(2) -0.0155(19) -0.024(2) 0.004(2)
F1B 0.078(3) 0.056(3) 0.044(3) -0.020(2) -0.018(3) 0.009(3)
F2A 0.053(3) 0.077(2) 0.0371(18) 0.0159(16) -0.0091(19) -0.023(2)
F2B 0.052(3) 0.060(2) 0.046(2) 0.0140(18) -0.022(2) -0.012(2)
F3A 0.0321(18) 0.103(4) 0.041(3) 0.007(3) -0.0086(17) 0.0029(19)
F3B 0.0306(15) 0.103(3) 0.039(2) 0.002(2) 0.0007(14) -0.0045(16)
F4A 0.051(3) 0.057(2) 0.037(2) 0.0084(17) -0.004(2) -0.003(2)
F4B 0.054(3) 0.076(2) 0.0360(18) 0.0102(16) -0.0101(19) 0.014(2)
F5A 0.0337(18) 0.040(3) 0.069(3) -0.003(2) -0.0178(17) -0.0044(15)
F5B 0.0293(14) 0.051(3) 0.066(3) -0.002(2) -0.0121(14) -0.0125(13)
F6A 0.051(3) 0.077(3) 0.040(3) -0.012(2) -0.011(2) -0.034(2)
F6B 0.049(2) 0.070(2) 0.037(2) -0.0139(19) -0.007(2) -0.023(2)
O1 0.0129(6) 0.0182(7) 0.0148(7) 0.0013(5) -0.0016(5) 0.0008(5)
O2 0.0140(6) 0.0142(6) 0.0128(6) -0.0010(5) -0.0002(5) 0.0008(5)
O3 0.0145(6) 0.0126(6) 0.0159(7) -0.0007(5) -0.0018(5) -0.0004(5)
O4 0.0158(6) 0.0150(6) 0.0136(6) 0.0017(5) -0.0013(5) -0.0014(5)
O5 0.0231(8) 0.0211(7) 0.0201(8) -0.0005(6) -0.0042(6) 0.0063(6)
O6 0.0235(7) 0.0145(7) 0.0238(8) 0.0008(6) -0.0017(6) 0.0032(6)
O7 0.0152(7) 0.0181(7) 0.0192(7) -0.0004(6) 0.0025(6) -0.0021(5)
O8 0.0163(7) 0.0204(7) 0.0235(8) 0.0037(6) 0.0006(6) -0.0031(6)
O9 0.0243(8) 0.0197(7) 0.0224(8) 0.0037(6) -0.0038(6) -0.0039(6)
O10 0.0356(9) 0.0171(8) 0.0334(9) 0.0003(6) 0.0004(8) -0.0032(7)
O11 0.0383(11) 0.0256(10) 0.095(2) 0.0159(11) 0.0238(12) 0.0058(8)
O12 0.0152(7) 0.0266(8) 0.0222(8) 0.0009(6) 0.0012(6) 0.0001(6)
O13 0.0271(9) 0.0291(9) 0.0405(11) 0.0087(8) 0.0066(8) 0.0016(7)
O14 0.0178(7) 0.0268(8) 0.0248(8) -0.0007(6) 0.0004(6) -0.0003(6)
O15 0.0196(8) 0.0242(8) 0.0352(9) 0.0019(7) 0.0007(7) 0.0007(6)
O16 0.0286(9) 0.0306(9) 0.0320(10) 0.0087(7) -0.0026(7) -0.0037(7)
O17 0.108(5) 0.042(3) 0.096(5) 0.027(3) -0.020(4) -0.022(3)
N1 0.0181(8) 0.0184(8) 0.0176(8) 0.0020(6) -0.0023(7) 0.0004(6)
N2 0.0173(8) 0.0233(9) 0.0223(9) -0.0014(7) -0.0014(7) -0.0043(7)
N3 0.0165(8) 0.0208(8) 0.0144(8) 0.0020(6) -0.0015(6) 0.0015(6)
N4 0.0234(9) 0.0193(8) 0.0218(9) -0.0018(7) -0.0069(7) -0.0028(7)
N5 0.0172(8) 0.0155(8) 0.0193(9) -0.0010(6) -0.0002(7) 0.0011(6)
N6 0.0134(8) 0.0211(8) 0.0175(8) 0.0013(6) -0.0003(6) 0.0002(6)
N7 0.0138(8) 0.0198(8) 0.0159(8) -0.0006(6) 0.0006(6) 0.0002(6)
N8 0.0194(8) 0.0162(8) 0.0200(9) 0.0014(6) -0.0023(7) 0.0007(6)
C1 0.0225(10) 0.0262(11) 0.0193(10) 0.0024(8) -0.0018(8) 0.0017(8)
C2 0.0333(12) 0.0329(12) 0.0192(11) 0.0039(9) -0.0066(10) 0.0029(10)
C3 0.0304(12) 0.0348(13) 0.0265(12) 0.0029(10) -0.0126(10) 0.0047(10)
C4 0.0196(10) 0.0333(12) 0.0244(11) 0.0023(9) -0.0055(9) 0.0042(9)
C5 0.0181(9) 0.0203(10) 0.0178(10) 0.0012(7) -0.0035(8) -0.0001(8)
C6 0.0130(9) 0.0199(9) 0.0177(9) 0.0001(7) -0.0023(7) 0.0020(7)
C7 0.0150(9) 0.0273(11) 0.0155(9) -0.0007(8) -0.0020(8) -0.0009(8)
C8 0.0175(10) 0.0390(13) 0.0215(11) 0.0009(9) -0.0037(8) 0.0009(9)
C9 0.0150(10) 0.0512(16) 0.0279(12) -0.0022(11) -0.0017(9) -0.0027(10)
C10 0.0207(11) 0.0440(15) 0.0396(15) -0.0016(12) 0.0018(10) -0.0138(10)
C11 0.0246(11) 0.0286(12) 0.0338(13) -0.0005(10) -0.0002(10) -0.0087(9)
C12 0.0205(10) 0.0223(10) 0.0209(10) 0.0040(8) -0.0008(8) -0.0002(8)
C13 0.0208(11) 0.0354(13) 0.0218(11) 0.0075(9) 0.0030(9) -0.0018(9)
C14 0.0221(11) 0.0358(13) 0.0194(11) 0.0010(9) 0.0049(9) 0.0070(9)
C15 0.0250(11) 0.0255(11) 0.0162(10) -0.0007(8) 0.0004(8) 0.0061(9)
C16 0.0185(9) 0.0201(10) 0.0135(9) 0.0009(7) -0.0019(8) 0.0017(7)
C17 0.0189(9) 0.0152(9) 0.0135(9) -0.0010(7) -0.0003(7) 0.0018(7)
C18 0.0238(10) 0.0157(9) 0.0197(10) -0.0031(7) -0.0061(8) -0.0005(8)
C19 0.0338(12) 0.0296(12) 0.0214(11) -0.0038(9) -0.0078(10) 0.0005(10)
C20 0.0478(16) 0.0460(15) 0.0248(12) -0.0072(11) -0.0155(12) -0.0019(12)
C21 0.0401(15) 0.0443(15) 0.0355(14) -0.0049(11) -0.0222(12) -0.0059(12)
C22 0.0282(12) 0.0301(12) 0.0306(12) -0.0020(9) -0.0115(10) -0.0055(9)
C23 0.0211(10) 0.0196(10) 0.0256(11) -0.0016(8) 0.0006(9) 0.0021(8)
C24 0.0282(12) 0.0178(10) 0.0328(13) -0.0059(9) -0.0034(10) 0.0050(9)
C25 0.0308(12) 0.0155(10) 0.0342(13) -0.0032(9) -0.0072(10) -0.0035(9)
C26 0.0216(10) 0.0193(10) 0.0243(11) -0.0018(8) -0.0036(9) -0.0042(8)
C27 0.0186(9) 0.0160(9) 0.0146(9) -0.0008(7) -0.0018(7) -0.0010(7)
C28 0.0137(9) 0.0154(9) 0.0169(9) -0.0019(7) -0.0006(7) -0.0016(7)
C29 0.0121(9) 0.0221(10) 0.0172(9) -0.0011(7) 0.0001(7) 0.0011(7)
C30 0.0191(10) 0.0274(11) 0.0249(11) -0.0056(9) -0.0044(9) 0.0007(8)
C31 0.0200(10) 0.0407(13) 0.0251(11) -0.0088(10) -0.0077(9) 0.0008(9)
C32 0.0216(11) 0.0425(14) 0.0189(10) 0.0031(9) -0.0060(9) 0.0006(9)
C33 0.0180(10) 0.0293(11) 0.0210(10) 0.0039(8) -0.0034(8) 0.0001(8)
C34 0.0193(10) 0.0237(10) 0.0187(10) -0.0033(8) -0.0012(8) -0.0005(8)
C35 0.0229(11) 0.0330(12) 0.0205(11) -0.0046(9) -0.0039(9) -0.0029(9)
C36 0.0243(11) 0.0376(13) 0.0174(10) 0.0023(9) -0.0048(9) 0.0003(9)
C37 0.0243(11) 0.0256(11) 0.0197(10) 0.0033(8) -0.0031(9) 0.0003(8)
C38 0.0142(9) 0.0210(10) 0.0135(9) -0.0003(7) 0.0015(7) -0.0001(7)
C39 0.0165(9) 0.0157(9) 0.0159(9) 0.0028(7) -0.0014(7) -0.0018(7)
C40 0.0210(10) 0.0157(9) 0.0175(9) 0.0008(7) -0.0038(8) -0.0010(7)
C41 0.0282(11) 0.0187(10) 0.0222(11) 0.0052(8) -0.0025(9) -0.0032(8)
C42 0.0393(13) 0.0160(10) 0.0310(12) 0.0056(9) -0.0068(11) 0.0005(9)
C43 0.0336(13) 0.0188(11) 0.0359(13) 0.0022(9) -0.0052(11) 0.0073(9)
C44 0.0250(11) 0.0214(10) 0.0264(11) 0.0009(8) -0.0027(9) 0.0031(8)
C45 0.0285(11) 0.0209(10) 0.0286(12) 0.0039(9) -0.0098(10) -0.0052(9)
C46 0.0443(15) 0.0255(12) 0.0452(16) 0.0114(11) -0.0092(13) -0.0099(11)
C47 0.0169(9) 0.0249(10) 0.0193(10) -0.0035(8) -0.0005(8) -0.0007(8)
C48 0.0172(10) 0.0348(13) 0.0336(13) -0.0010(10) 0.0009(9) 0.0021(9)
C49 0.0165(9) 0.0260(11) 0.0176(10) -0.0013(8) -0.0033(8) 0.0005(8)
C50 0.0184(10) 0.0318(12) 0.0371(14) -0.0068(10) -0.0007(10) 0.0052(9)
C51 0.104(6) 0.046(4) 0.095(5) 0.028(4) -0.031(5) -0.014(4)
O18 0.095(9) 0.034(7) 0.086(9) 0.030(7) -0.041(8) -0.014(7)
C52 0.100(8) 0.040(6) 0.091(7) 0.029(6) -0.035(7) -0.013(6)

loop_
_atom_type_symbol
_atom_type_description
_atom_type_scat_dispersion_real
_atom_type_scat_dispersion_imag
_atom_type_scat_source
C C 0.0033 0.0016 'International Tables Vol C Tables 4.2.6.8 and 6.1.1.4'
H H 0.0000 0.0000 'International Tables Vol C Tables 4.2.6.8 and 6.1.1.4'
Co Co 0.3494 0.9721 'International Tables Vol C Tables 4.2.6.8 and 6.1.1.4'
F F 0.0171 0.0103 'International Tables Vol C Tables 4.2.6.8 and 6.1.1.4'
N N 0.0061 0.0033 'International Tables Vol C Tables 4.2.6.8 and 6.1.1.4'
O O 0.0106 0.0060 'International Tables Vol C Tables 4.2.6.8 and 6.1.1.4'
P P 0.1023 0.0942 'International Tables Vol C Tables 4.2.6.8 and 6.1.1.4'

loop_
_exptl_crystal_face_index_h
_exptl_crystal_face_index_k
_exptl_crystal_face_index_l
_exptl_crystal_face_perp_dist
12 14 -2 0.0693
-16 1 -16 0.0606
11 5 -12 0.0914
-17 -5 -13 0.0633
-14 -13 -2 0.0544
-18 -1 -2 0.0643
-13 -14 1 0.0545
-3 12 -18 0.0951
-15 8 0 0.0642
-16 8 -8 0.0628
8 11 -12 0.0837
-3 -9 -20 0.0941
1 -3 -21 0.0877
8 -12 -10 0.0847
4 -13 -14 0.0931
-6 6 17 0.0775
-9 17 -5 0.0804
-15 0 -18 0.0669
-7 13 10 0.0769
0 -7 21 0.0660
-5 -16 10 0.0497
10 16 -4 0.0707
11 16 4 0.0830
-6 -19 -8 0.0874
9 -1 23 0.0973
-14 12 -5 0.0658
3 -16 13 0.0580
17 1 15 0.1078
4 17 11 0.0941
-11 -15 3 0.0553
14 9 16 0.1015
12 -13 0 0.0716
-16 -7 1 0.0629
17 -1 0 0.0922
11 -15 3 0.0693
-16 -10 -2 0.0553

loop_
_geom_angle_atom_site_label_1
_geom_angle_atom_site_label_2
_geom_angle_atom_site_label_3
_geom_angle
_geom_angle_site_symmetry_3
O1 Co1 O2 81.85(5) .
O1 Co1 O3 80.27(6) .
O1 Co1 O9 112.01(6) .
O1 Co1 N1 77.10(6) .
O1 Co1 N3 154.06(6) .
O3 Co1 O2 78.67(5) .
O3 Co1 N3 107.02(6) .
O9 Co1 O2 159.90(6) .
O9 Co1 O3 89.11(6) .
O9 Co1 N1 89.60(7) .
O9 Co1 N3 93.24(6) .
N1 Co1 O2 108.19(6) .
N1 Co1 O3 155.00(6) .
N1 Co1 N3 97.98(7) .
N3 Co1 O2 75.50(6) .
O2 Co2 O1 80.09(5) .
O2 Co2 O4 81.72(5) .
O2 Co2 N2 150.21(7) .
O2 Co2 N4 76.34(6) .
O4 Co2 O1 77.39(5) .
O4 Co2 N4 158.06(6) .
O10 Co2 O1 163.57(6) .
O10 Co2 O2 114.81(6) .
O10 Co2 O4 97.22(7) .
O10 Co2 N2 92.72(7) .
O10 Co2 N4 91.53(7) .
N2 Co2 O1 74.43(6) .
N2 Co2 O4 107.02(6) .
N2 Co2 N4 92.55(7) .
N4 Co2 O1 99.11(6) .
O1 Co3 O3 76.82(5) .
O1 Co3 N5 106.64(6) .
O1 Co3 N7 159.80(6) .
O4 Co3 O1 82.64(6) .
O4 Co3 O3 81.55(5) .
O4 Co3 O12 115.46(6) .
O4 Co3 N5 151.75(6) .
O4 Co3 N7 77.21(6) .
O12 Co3 O1 91.66(6) .
O12 Co3 O3 158.40(6) .
O12 Co3 N5 91.31(6) .
O12 Co3 N7 95.73(6) .
N5 Co3 O3 75.00(6) .
N5 Co3 N7 91.99(7) .
N7 Co3 O3 101.28(6) .
O2 Co4 O4 77.24(5) .
O2 Co4 N6 157.25(6) .
O3 Co4 O2 81.75(5) .
O3 Co4 O4 80.39(5) .
O3 Co4 N6 75.74(6) .
O3 Co4 N8 150.16(6) .
O14 Co4 O2 97.61(6) .
O14 Co4 O3 112.04(6) .
O14 Co4 O4 165.99(6) .
O14 Co4 N6 87.91(6) .
O14 Co4 N8 95.12(7) .
N6 Co4 O4 101.88(6) .
N8 Co4 O2 107.51(6) .
N8 Co4 O4 74.43(6) .
N8 Co4 N6 93.86(7) .
F1B P1 F2B 91.3(4) .
F1B P1 F4B 90.8(3) .
F1B P1 F6B 179.3(4) .
F2A P1 F1A 89.2(3) .
F2A P1 F3A 91.8(5) .
F2A P1 F4A 177.7(4) .
F2B P1 F6B 88.3(3) .
F3A P1 F1A 89.1(3) .
F3A P1 F4A 89.6(3) .
F3B P1 F1B 91.6(4) .
F3B P1 F2B 91.4(5) .
F3B P1 F4B 91.1(3) .
F3B P1 F6B 88.9(3) .
F4A P1 F1A 89.0(3) .
F4B P1 F2B 176.7(4) .
F4B P1 F6B 89.6(3) .
F5A P1 F1A 88.5(3) .
F5A P1 F2A 88.9(4) .
F5A P1 F3A 177.5(3) .
F5A P1 F4A 89.7(3) .
F5A P1 F6A 91.6(3) .
F5B P1 F1B 91.7(3) .
F5B P1 F2B 87.3(5) .
F5B P1 F3B 176.5(3) .
F5B P1 F4B 90.1(3) .
F5B P1 F6B 87.7(3) .
F6A P1 F1A 179.9(4) .
F6A P1 F2A 90.8(3) .
F6A P1 F3A 90.8(3) .
F6A P1 F4A 91.0(3) .
Co1 O1 Co2 96.49(6) .
Co1 O1 Co3 104.64(6) .
Co3 O1 Co2 96.13(6) .
C6 O1 Co1 117.86(12) .
C6 O1 Co2 112.20(12) .
C6 O1 Co3 124.11(12) .
Co2 O2 Co1 98.82(6) .
Co2 O2 Co4 103.44(6) .
Co4 O2 Co1 97.42(5) .
C17 O2 Co1 110.23(11) .
C17 O2 Co2 116.05(12) .
C17 O2 Co4 126.17(12) .
Co1 O3 Co3 97.67(6) .
Co4 O3 Co1 100.32(6) .
Co4 O3 Co3 98.01(6) .
C28 O3 Co1 126.36(12) .
C28 O3 Co3 110.88(11) .
C28 O3 Co4 118.43(12) .
Co2 O4 Co4 96.33(5) .
Co3 O4 Co2 102.27(6) .
Co3 O4 Co4 97.94(5) .
C39 O4 Co2 127.11(12) .
C39 O4 Co3 117.54(12) .
C39 O4 Co4 110.09(11) .
C6 O5 H5 109.5 .
C17 O6 H6 109.5 .
C28 O7 H7 109.5 .
C39 O8 H8 109.5 .
Co1 O9 H9A 110.7 .
Co1 O9 H9B 110.3 .
H9A O9 H9B 103.5 .
C45 O10 Co2 138.07(16) .
C47 O12 Co3 131.37(15) .
C49 O14 Co4 137.23(15) .
H16A O16 H16B 104.5 .
C51 O17 H17 109.5 .
C1 N1 Co1 126.60(15) .
C5 N1 Co1 115.21(14) .
C5 N1 C1 117.99(19) .
C7 N2 Co2 117.95(14) .
C7 N2 C11 118.9(2) .
C11 N2 Co2 123.18(17) .
C12 N3 Co1 126.30(15) .
C16 N3 Co1 115.22(13) .
C16 N3 C12 117.77(18) .
C18 N4 Co2 114.08(14) .
C18 N4 C22 118.2(2) .
C22 N4 Co2 127.76(16) .
C23 N5 Co3 124.03(15) .
C27 N5 Co3 117.63(13) .
C27 N5 C23 118.32(18) .
C29 N6 Co4 114.15(14) .
C29 N6 C33 118.00(19) .
C33 N6 Co4 127.61(15) .
C34 N7 Co3 127.41(15) .
C38 N7 Co3 114.04(14) .
C38 N7 C34 118.55(19) .
C40 N8 Co4 118.53(14) .
C40 N8 C44 118.77(18) .
C44 N8 Co4 122.63(15) .
N1 C1 H1 118.5 .
N1 C1 C2 122.9(2) .
C2 C1 H1 118.5 .
C1 C2 H2 120.6 .
C1 C2 C3 118.8(2) .
C3 C2 H2 120.6 .
C2 C3 H3 120.5 .
C2 C3 C4 119.0(2) .
C4 C3 H3 120.5 .
C3 C4 H4 120.4 .
C5 C4 C3 119.1(2) .
C5 C4 H4 120.4 .
N1 C5 C4 122.2(2) .
N1 C5 C6 115.35(18) .
C4 C5 C6 122.44(19) .
O1 C6 O5 112.06(16) .
O1 C6 C5 109.71(16) .
O1 C6 C7 108.90(16) .
O5 C6 C5 105.69(16) .
O5 C6 C7 109.14(16) .
C7 C6 C5 111.33(17) .
N2 C7 C6 116.14(18) .
N2 C7 C8 121.9(2) .
C8 C7 C6 122.0(2) .
C7 C8 H8A 120.7 .
C9 C8 C7 118.6(2) .
C9 C8 H8A 120.7 .
C8 C9 H9 120.4 .
C10 C9 C8 119.3(2) .
C10 C9 H9 120.4 .
C9 C10 H10 120.4 .
C9 C10 C11 119.2(2) .
C11 C10 H10 120.4 .
N2 C11 C10 122.1(2) .
N2 C11 H11 119.0 .
C10 C11 H11 119.0 .
N3 C12 H12 118.6 .
N3 C12 C13 122.8(2) .
C13 C12 H12 118.6 .
C12 C13 H13 120.4 .
C14 C13 C12 119.3(2) .
C14 C13 H13 120.4 .
C13 C14 H14 120.6 .
C13 C14 C15 118.8(2) .
C15 C14 H14 120.6 .
C14 C15 H15 120.6 .
C16 C15 C14 118.8(2) .
C16 C15 H15 120.6 .
N3 C16 C15 122.63(19) .
N3 C16 C17 114.68(17) .
C15 C16 C17 122.68(19) .
O2 C17 C16 107.96(16) .
O2 C17 C18 108.06(16) .
O6 C17 O2 112.33(16) .
O6 C17 C16 107.05(16) .
O6 C17 C18 110.44(16) .
C16 C17 C18 110.99(17) .
N4 C18 C17 115.48(18) .
N4 C18 C19 122.3(2) .
C19 C18 C17 122.2(2) .
C18 C19 H19 120.6 .
C18 C19 C20 118.9(2) .
C20 C19 H19 120.6 .
C19 C20 H20 120.5 .
C21 C20 C19 119.0(2) .
C21 C20 H20 120.5 .
C20 C21 H21 120.7 .
C22 C21 C20 118.6(2) .
C22 C21 H21 120.7 .
N4 C22 C21 123.1(2) .
N4 C22 H22 118.5 .
C21 C22 H22 118.5 .
N5 C23 H23 118.7 .
N5 C23 C24 122.6(2) .
C24 C23 H23 118.7 .
C23 C24 H24 120.7 .
C23 C24 C25 118.7(2) .
C25 C24 H24 120.7 .
C24 C25 H25 120.3 .
C24 C25 C26 119.5(2) .
C26 C25 H25 120.3 .
C25 C26 H26 120.7 .
C25 C26 C27 118.6(2) .
C27 C26 H26 120.7 .
N5 C27 C26 122.40(19) .
N5 C27 C28 115.54(17) .
C26 C27 C28 122.06(18) .
O3 C28 O7 111.84(16) .
O3 C28 C27 109.61(16) .
O3 C28 C29 109.25(16) .
O7 C28 C27 106.03(16) .
O7 C28 C29 109.63(16) .
C27 C28 C29 110.46(16) .
N6 C29 C28 115.70(18) .
N6 C29 C30 122.3(2) .
C30 C29 C28 121.97(19) .
C29 C30 H30 120.6 .
C31 C30 C29 118.8(2) .
C31 C30 H30 120.6 .
C30 C31 H31 120.4 .
C30 C31 C32 119.2(2) .
C32 C31 H31 120.4 .
C31 C32 H32 120.8 .
C31 C32 C33 118.5(2) .
C33 C32 H32 120.8 .
N6 C33 C32 123.0(2) .
N6 C33 H33 118.5 .
C32 C33 H33 118.5 .
N7 C34 H34 118.6 .
N7 C34 C35 122.8(2) .
C35 C34 H34 118.6 .
C34 C35 H35 120.8 .
C34 C35 C36 118.4(2) .
C36 C35 H35 120.8 .
C35 C36 H36 120.4 .
C35 C36 C37 119.3(2) .
C37 C36 H36 120.4 .
C36 C37 H37 120.5 .
C38 C37 C36 118.9(2) .
C38 C37 H37 120.5 .
N7 C38 C37 121.93(19) .
N7 C38 C39 115.60(18) .
C37 C38 C39 122.47(19) .
O4 C39 O8 113.22(17) .
O4 C39 C38 108.35(15) .
O4 C39 C40 108.99(16) .
O8 C39 C38 108.75(16) .
O8 C39 C40 107.63(16) .
C40 C39 C38 109.88(17) .
N8 C40 C39 115.10(17) .
N8 C40 C41 122.1(2) .
C41 C40 C39 122.71(19) .
C40 C41 H41 120.6 .
C40 C41 C42 118.8(2) .
C42 C41 H41 120.6 .
C41 C42 H42 120.4 .
C43 C42 C41 119.2(2) .
C43 C42 H42 120.4 .
C42 C43 H43 120.6 .
C44 C43 C42 118.8(2) .
C44 C43 H43 120.6 .
N8 C44 C43 122.2(2) .
N8 C44 H44 118.9 .
C43 C44 H44 118.9 .
O10 C45 C46 116.2(2) .
O11 C45 O10 125.5(2) .
O11 C45 C46 118.2(2) .
C45 C46 H46A 109.5 .
C45 C46 H46B 109.5 .
C45 C46 H46C 109.5 .
H46A C46 H46B 109.5 .
H46A C46 H46C 109.5 .
H46B C46 H46C 109.5 .
O12 C47 C48 116.3(2) .
O13 C47 O12 125.1(2) .
O13 C47 C48 118.6(2) .
C47 C48 H48A 109.5 .
C47 C48 H48B 109.5 .
C47 C48 H48C 109.5 .
H48A C48 H48B 109.5 .
H48A C48 H48C 109.5 .
H48B C48 H48C 109.5 .
O14 C49 C50 117.0(2) .
O15 C49 O14 124.6(2) .
O15 C49 C50 118.4(2) .
C49 C50 H50A 109.5 .
C49 C50 H50B 109.5 .
C49 C50 H50C 109.5 .
H50A C50 H50B 109.5 .
H50A C50 H50C 109.5 .
H50B C50 H50C 109.5 .
O17 C51 H51A 109.5 .
O17 C51 H51B 109.5 .
O17 C51 H51C 109.5 .
H51A C51 H51B 109.5 .
H51A C51 H51C 109.5 .
H51B C51 H51C 109.5 .
C52 O18 C52 179.999(17) 2_577
O18 C52 H52A 109.5 .
O18 C52 H52B 109.5 .
O18 C52 H52C 109.5 .
H52A C52 H52B 109.5 .
H52A C52 H52C 109.5 .
H52B C52 H52C 109.5 .

loop_
_geom_bond_atom_site_label_1
_geom_bond_atom_site_label_2
_geom_bond_distance
_geom_bond_site_symmetry_2
Co1 O1 2.0489(14) .
Co1 O2 2.1616(14) .
Co1 O3 2.1314(14) .
Co1 O9 2.1098(15) .
Co1 N1 2.1196(18) .
Co1 N3 2.1441(17) .
Co2 O1 2.2345(14) .
Co2 O2 2.0485(14) .
Co2 O4 2.1218(14) .
Co2 O10 2.0036(16) .
Co2 N2 2.1063(19) .
Co2 N4 2.1672(19) .
Co3 O1 2.1029(14) .
Co3 O3 2.2327(14) .
Co3 O4 2.0230(14) .
Co3 O12 2.0670(15) .
Co3 N5 2.1061(17) .
Co3 N7 2.1449(18) .
Co4 O2 2.1099(14) .
Co4 O3 2.0481(14) .
Co4 O4 2.2582(14) .
Co4 O14 2.0377(15) .
Co4 N6 2.1810(18) .
Co4 N8 2.0970(18) .
P1 F1A 1.5917(15) .
P1 F1B 1.5880(15) .
P1 F2A 1.5873(15) .
P1 F2B 1.5882(16) .
P1 F3A 1.5874(16) .
P1 F3B 1.5876(15) .
P1 F4A 1.5880(16) .
P1 F4B 1.5881(15) .
P1 F5A 1.5856(16) .
P1 F5B 1.5873(15) .
P1 F6A 1.5870(15) .
P1 F6B 1.5911(15) .
O1 C6 1.385(2) .
O2 C17 1.403(2) .
O3 C28 1.385(2) .
O4 C39 1.392(2) .
O5 H5 0.8400 .
O5 C6 1.415(2) .
O6 H6 0.8400 .
O6 C17 1.397(2) .
O7 H7 0.8400 .
O7 C28 1.413(2) .
O8 H8 0.8400 .
O8 C39 1.401(2) .
O9 H9A 0.8712 .
O9 H9B 0.8695 .
O10 C45 1.259(3) .
O11 C45 1.227(3) .
O12 C47 1.284(3) .
O13 C47 1.231(3) .
O14 C49 1.266(3) .
O15 C49 1.256(3) .
O16 H16A 0.8701 .
O16 H16B 0.8702 .
O17 H17 0.8400 .
O17 C51 1.414(14) .
N1 C1 1.353(3) .
N1 C5 1.348(3) .
N2 C7 1.339(3) .
N2 C11 1.348(3) .
N3 C12 1.349(3) .
N3 C16 1.344(3) .
N4 C18 1.340(3) .
N4 C22 1.346(3) .
N5 C23 1.353(3) .
N5 C27 1.340(3) .
N6 C29 1.339(3) .
N6 C33 1.346(3) .
N7 C34 1.348(3) .
N7 C38 1.340(3) .
N8 C40 1.344(3) .
N8 C44 1.351(3) .
C1 H1 0.9500 .
C1 C2 1.383(3) .
C2 H2 0.9500 .
C2 C3 1.384(4) .
C3 H3 0.9500 .
C3 C4 1.390(3) .
C4 H4 0.9500 .
C4 C5 1.388(3) .
C5 C6 1.541(3) .
C6 C7 1.538(3) .
C7 C8 1.398(3) .
C8 H8A 0.9500 .
C8 C9 1.385(3) .
C9 H9 0.9500 .
C9 C10 1.376(4) .
C10 H10 0.9500 .
C10 C11 1.382(4) .
C11 H11 0.9500 .
C12 H12 0.9500 .
C12 C13 1.382(3) .
C13 H13 0.9500 .
C13 C14 1.376(4) .
C14 H14 0.9500 .
C14 C15 1.392(3) .
C15 H15 0.9500 .
C15 C16 1.390(3) .
C16 C17 1.527(3) .
C17 C18 1.546(3) .
C18 C19 1.386(3) .
C19 H19 0.9500 .
C19 C20 1.390(4) .
C20 H20 0.9500 .
C20 C21 1.386(4) .
C21 H21 0.9500 .
C21 C22 1.377(4) .
C22 H22 0.9500 .
C23 H23 0.9500 .
C23 C24 1.378(3) .
C24 H24 0.9500 .
C24 C25 1.384(3) .
C25 H25 0.9500 .
C25 C26 1.385(3) .
C26 H26 0.9500 .
C26 C27 1.390(3) .
C27 C28 1.532(3) .
C28 C29 1.546(3) .
C29 C30 1.395(3) .
C30 H30 0.9500 .
C30 C31 1.380(3) .
C31 H31 0.9500 .
C31 C32 1.382(4) .
C32 H32 0.9500 .
C32 C33 1.384(3) .
C33 H33 0.9500 .
C34 H34 0.9500 .
C34 C35 1.380(3) .
C35 H35 0.9500 .
C35 C36 1.383(3) .
C36 H36 0.9500 .
C36 C37 1.389(3) .
C37 H37 0.9500 .
C37 C38 1.388(3) .
C38 C39 1.553(3) .
C39 C40 1.531(3) .
C40 C41 1.389(3) .
C41 H41 0.9500 .
C41 C42 1.392(3) .
C42 H42 0.9500 .
C42 C43 1.386(4) .
C43 H43 0.9500 .
C43 C44 1.385(3) .
C44 H44 0.9500 .
C45 C46 1.511(3) .
C46 H46A 0.9800 .
C46 H46B 0.9800 .
C46 H46C 0.9800 .
C47 C48 1.516(3) .
C48 H48A 0.9800 .
C48 H48B 0.9800 .
C48 H48C 0.9800 .
C49 C50 1.512(3) .
C50 H50A 0.9800 .
C50 H50B 0.9800 .
C50 H50C 0.9800 .
C51 H51A 0.9800 .
C51 H51B 0.9800 .
C51 H51C 0.9800 .
O18 C52 1.415(14) .
O18 C52 1.415(14) 2_577
C52 H52A 0.9800 .
C52 H52B 0.9800 .
C52 H52C 0.9800 .

loop_
_geom_torsion_atom_site_label_1
_geom_torsion_atom_site_label_2
_geom_torsion_atom_site_label_3
_geom_torsion_atom_site_label_4
_geom_torsion
Co1 O1 C6 O5 -94.00(17)
Co1 O1 C6 C5 23.1(2)
Co1 O1 C6 C7 145.15(13)
Co1 O2 C17 O6 161.84(13)
Co1 O2 C17 C16 44.05(17)
Co1 O2 C17 C18 -76.07(16)
Co1 O3 C28 O7 -36.5(2)
Co1 O3 C28 C27 80.84(18)
Co1 O3 C28 C29 -158.00(12)
Co1 N1 C1 C2 -173.78(18)
Co1 N1 C5 C4 174.08(17)
Co1 N1 C5 C6 -5.0(2)
Co1 N3 C12 C13 169.13(18)
Co1 N3 C16 C15 -171.34(17)
Co1 N3 C16 C17 7.7(2)
Co2 O1 C6 O5 155.28(12)
Co2 O1 C6 C5 -87.65(16)
Co2 O1 C6 C7 34.43(18)
Co2 O2 C17 O6 -86.94(17)
Co2 O2 C17 C16 155.27(12)
Co2 O2 C17 C18 35.15(18)
Co2 O4 C39 O8 -43.3(2)
Co2 O4 C39 C38 -163.99(12)
Co2 O4 C39 C40 76.48(19)
Co2 O10 C45 O11 -7.0(5)
Co2 O10 C45 C46 173.8(2)
Co2 N2 C7 C6 -0.8(2)
Co2 N2 C7 C8 179.52(17)
Co2 N2 C11 C10 -178.6(2)
Co2 N4 C18 C17 0.7(2)
Co2 N4 C18 C19 179.28(17)
Co2 N4 C22 C21 179.82(19)
Co3 O1 C6 O5 40.7(2)
Co3 O1 C6 C5 157.78(12)
Co3 O1 C6 C7 -80.14(18)
Co3 O3 C28 O7 -153.72(12)
Co3 O3 C28 C27 -36.43(18)
Co3 O3 C28 C29 84.73(15)
Co3 O4 C39 O8 90.77(17)
Co3 O4 C39 C38 -29.94(19)
Co3 O4 C39 C40 -149.48(13)
Co3 O12 C47 O13 0.2(4)
Co3 O12 C47 C48 179.50(15)
Co3 N5 C23 C24 -178.07(19)
Co3 N5 C27 C26 177.40(17)
Co3 N5 C27 C28 -2.9(2)
Co3 N7 C34 C35 -178.41(16)
Co3 N7 C38 C37 -178.52(16)
Co3 N7 C38 C39 0.5(2)
Co4 O2 C17 O6 45.8(2)
Co4 O2 C17 C16 -72.04(19)
Co4 O2 C17 C18 167.83(12)
Co4 O3 C28 O7 94.19(16)
Co4 O3 C28 C27 -148.51(13)
Co4 O3 C28 C29 -27.35(19)
Co4 O4 C39 O8 -158.34(12)
Co4 O4 C39 C38 80.94(15)
Co4 O4 C39 C40 -38.60(17)
Co4 O14 C49 O15 -0.9(4)
Co4 O14 C49 C50 179.19(17)
Co4 N6 C29 C28 6.7(2)
Co4 N6 C29 C30 -173.28(16)
Co4 N6 C33 C32 175.09(16)
Co4 N8 C40 C39 -4.3(2)
Co4 N8 C40 C41 177.97(17)
Co4 N8 C44 C43 -179.06(19)
O1 C6 C7 N2 -23.2(2)
O1 C6 C7 C8 156.5(2)
O2 C17 C18 N4 -22.3(2)
O2 C17 C18 C19 159.20(19)
O3 C28 C29 N6 12.1(2)
O3 C28 C29 C30 -167.93(18)
O4 C39 C40 N8 29.8(2)
O4 C39 C40 C41 -152.5(2)
O5 C6 C7 N2 -145.81(18)
O5 C6 C7 C8 33.8(3)
O6 C17 C18 N4 101.0(2)
O6 C17 C18 C19 -77.6(2)
O7 C28 C29 N6 -110.79(19)
O7 C28 C29 C30 69.2(2)
O8 C39 C40 N8 152.96(18)
O8 C39 C40 C41 -29.3(3)
N1 C1 C2 C3 0.3(4)
N1 C5 C6 O1 -11.0(2)
N1 C5 C6 O5 110.00(19)
N1 C5 C6 C7 -131.62(19)
N2 C7 C8 C9 -0.8(3)
N3 C12 C13 C14 1.0(4)
N3 C16 C17 O2 -34.7(2)
N3 C16 C17 O6 -155.79(17)
N3 C16 C17 C18 83.6(2)
N4 C18 C19 C20 0.9(4)
N5 C23 C24 C25 0.8(4)
N5 C27 C28 O3 27.2(2)
N5 C27 C28 O7 148.09(18)
N5 C27 C28 C29 -93.2(2)
N6 C29 C30 C31 -2.6(3)
N7 C34 C35 C36 -2.4(3)
N7 C38 C39 O4 18.0(2)
N7 C38 C39 O8 -105.47(19)
N7 C38 C39 C40 136.96(18)
N8 C40 C41 C42 1.0(3)
C1 N1 C5 C4 -1.2(3)
C1 N1 C5 C6 179.67(18)
C1 C2 C3 C4 -1.2(4)
C2 C3 C4 C5 0.9(4)
C3 C4 C5 N1 0.3(3)
C3 C4 C5 C6 179.4(2)
C4 C5 C6 O1 169.88(19)
C4 C5 C6 O5 -69.1(2)
C4 C5 C6 C7 49.3(3)
C5 N1 C1 C2 0.9(3)
C5 C6 C7 N2 97.9(2)
C5 C6 C7 C8 -82.4(2)
C6 C7 C8 C9 179.6(2)
C7 N2 C11 C10 2.1(4)
C7 C8 C9 C10 1.8(4)
C8 C9 C10 C11 -0.9(4)
C9 C10 C11 N2 -1.0(4)
C11 N2 C7 C6 178.5(2)
C11 N2 C7 C8 -1.2(3)
C12 N3 C16 C15 -0.4(3)
C12 N3 C16 C17 178.63(18)
C12 C13 C14 C15 -0.2(4)
C13 C14 C15 C16 -0.8(4)
C14 C15 C16 N3 1.2(3)
C14 C15 C16 C17 -177.8(2)
C15 C16 C17 O2 144.4(2)
C15 C16 C17 O6 23.2(3)
C15 C16 C17 C18 -97.4(2)
C16 N3 C12 C13 -0.7(3)
C16 C17 C18 N4 -140.46(18)
C16 C17 C18 C19 41.0(3)
C17 C18 C19 C20 179.3(2)
C18 N4 C22 C21 -0.5(4)
C18 C19 C20 C21 -0.3(4)
C19 C20 C21 C22 -0.5(4)
C20 C21 C22 N4 1.0(4)
C22 N4 C18 C17 -179.00(19)
C22 N4 C18 C19 -0.5(3)
C23 N5 C27 C26 -0.9(3)
C23 N5 C27 C28 178.82(19)
C23 C24 C25 C26 -1.0(4)
C24 C25 C26 C27 0.3(4)
C25 C26 C27 N5 0.7(3)
C25 C26 C27 C28 -179.0(2)
C26 C27 C28 O3 -153.1(2)
C26 C27 C28 O7 -32.2(3)
C26 C27 C28 C29 86.5(2)
C27 N5 C23 C24 0.1(3)
C27 C28 C29 N6 132.73(18)
C27 C28 C29 C30 -47.3(2)
C28 C29 C30 C31 177.42(19)
C29 N6 C33 C32 1.1(3)
C29 C30 C31 C32 1.1(3)
C30 C31 C32 C33 1.4(3)
C31 C32 C33 N6 -2.5(3)
C33 N6 C29 C28 -178.51(17)
C33 N6 C29 C30 1.5(3)
C34 N7 C38 C37 2.2(3)
C34 N7 C38 C39 -178.77(17)
C34 C35 C36 C37 1.1(3)
C35 C36 C37 C38 1.7(3)
C36 C37 C38 N7 -3.4(3)
C36 C37 C38 C39 177.61(19)
C37 C38 C39 O4 -162.96(19)
C37 C38 C39 O8 73.6(2)
C37 C38 C39 C40 -44.0(3)
C38 N7 C34 C35 0.8(3)
C38 C39 C40 N8 -88.8(2)
C38 C39 C40 C41 88.9(2)
C39 C40 C41 C42 -176.5(2)
C40 N8 C44 C43 -1.9(4)
C40 C41 C42 C43 -1.6(4)
C41 C42 C43 C44 0.4(4)
C42 C43 C44 N8 1.3(4)
C44 N8 C40 C39 178.42(19)
C44 N8 C40 C41 0.7(3)

loop_
_exptl_oxdiff_crystal_face_indexfrac_h
_exptl_oxdiff_crystal_face_indexfrac_k
_exptl_oxdiff_crystal_face_indexfrac_l
_exptl_oxdiff_crystal_face_x
_exptl_oxdiff_crystal_face_y
_exptl_oxdiff_crystal_face_z
12.0028 13.9995 -1.9925 -0.7444 0.0208 -0.6419
-16.0005 1.0101 -16.0165 0.1005 0.8479 0.5036
11.0042 5.0007 -11.9998 -0.9774 -0.0594 -0.0568
-17.0012 -4.9917 -13.0164 0.3170 0.6579 0.6827
-14.0025 -12.9975 -2.0105 0.6741 0.1421 0.7151
-18.0033 -0.9935 -2.0105 0.7261 0.6445 0.2937
-13.0028 -13.9989 0.9914 0.7513 0.0303 0.6758
-2.9975 12.0086 -18.0089 -0.6569 0.7432 -0.0329
-15.0030 8.0069 -0.0064 0.5758 0.7761 -0.1369
-16.0018 8.0094 -8.0111 0.3241 0.9347 0.0527
8.0036 11.0030 -12.0003 -0.9075 0.2276 -0.2558
-2.9973 -8.9954 -20.0135 -0.5147 0.1449 0.8308
1.0037 -2.9952 -21.0110 -0.7889 0.1969 0.5722
8.0032 -12.0025 -10.0031 -0.5970 -0.4919 0.5970
4.0031 -13.0003 -14.0075 -0.5590 -0.3174 0.7717
-6.0040 5.9986 17.0068 0.8296 0.1332 -0.5419
-9.0009 17.0082 -5.0044 0.0352 0.9078 -0.4469
-15.0000 0.0101 -18.0172 -0.0069 0.8129 0.5754
-7.0030 13.0024 10.0038 0.5428 0.4861 -0.6477
-0.0035 -7.0074 21.0098 0.8479 -0.5322 -0.1938
-5.0027 -16.0046 9.9999 0.7534 -0.4540 0.4603
10.0027 16.0012 -3.9942 -0.7511 0.1830 -0.6521
11.0016 15.9986 4.0105 -0.4994 0.0244 -0.8416
-5.9999 -18.9999 -8.0105 0.1632 -0.2316 0.9892
8.9979 -1.0097 23.0165 0.4652 -0.7051 -0.5775
-14.0019 12.0088 -5.0078 0.3060 0.9369 -0.1934
2.9984 -16.0081 13.0056 0.5133 -0.7862 0.3001
17.0009 0.9903 15.0168 -0.2019 -0.8084 -0.5711
3.9990 16.9993 11.0107 0.0560 0.1971 -0.9545
-11.0028 -15.0004 2.9933 0.7478 -0.1019 0.6470
14.0001 8.9928 16.0171 -0.1157 -0.4769 -0.8704
12.0024 -13.0069 0.0040 -0.3927 -0.8185 0.3670
-16.0034 -6.9964 0.9911 0.8109 0.3472 0.4377
17.0034 -1.0060 0.0086 -0.7355 -0.6380 -0.1596
11.0017 -15.0078 3.0047 -0.2174 -0.8887 0.3900
-16.0029 -9.9962 -2.0110 0.7310 0.3035 0.6215
